data_4023986
loop_
_publ_author_name
'Mercedes Amat'
'Mar\'ia M. M. Santos'
'Oriol Bassas'
'N\'uria Llor'
'Carmen Escolano'
'Arantxa G\'omez-Esqu\'e'
'Elies Molins'
'Steven M. Allin'
'Vickie McKee'
'Joan Bosch'

_publ_section_title
;
 Straightforward Methodology for the Enantioselective Synthesis of
 Benzo[a]- and Indolo[2,3-a]quinolizidines
;
_journal_name_full 'Journal of Organic Chemistry'
_journal_page_first 5193
_journal_page_last 5201
_journal_paper_doi 10.1021/jo070539g
_journal_volume 72
_journal_year 2007
_chemical_absolute_configuration syn
_chemical_compound_source 'synthesis as described'
_chemical_formula_moiety 'C21 H28 N2 O4'
_chemical_formula_sum 'C21 H26 N2 O4'
_chemical_formula_weight 370.44
_chemical_name_systematic
;
 ?
;
_space_group_IT_number 19
_symmetry_cell_setting orthorhombic
_symmetry_Int_Tables_number 19
_symmetry_space_group_name_Hall 'P 2ac 2ab'
_symmetry_space_group_name_H-M 'P 21 21 21'
_atom_sites_solution_hydrogens geom
_atom_sites_solution_primary direct
_atom_sites_solution_secondary difmap
_audit_conform_dict_location ftp://ftp.iucr.org/pub/cif_core.dic
_audit_conform_dict_name cif_core.dic
_audit_conform_dict_version 2.2
_audit_creation_date 2005-03-07T15:24:16-00:00
_audit_creation_method 'WinGX routine CIF_UPDATE'
_cell_angle_alpha 90
_cell_angle_beta 90
_cell_angle_gamma 90
_cell_formula_units_Z 4
_cell_length_a 7.6664(12)
_cell_length_b 13.2571(19)
_cell_length_c 18.826(4)
_cell_measurement_reflns_used 25
_cell_measurement_temperature 294(2)
_cell_measurement_theta_max 18.1
_cell_measurement_theta_min 9.9
_cell_measurement_wavelength 0.71073
_cell_volume 1913.3(6)
_computing_cell_refinement 'CAD4 Express (Enraf Nonius, 1994)'
_computing_data_collection 'CAD4 Express (Enraf Nonius, 1994)'
_computing_data_reduction 'XCAD4 (Harms & Wocadlo, 1995)'
_computing_molecular_graphics 'Ortep-3 for Windows (Farrugia, 1997)'
_computing_publication_material 'WinGX publication routines (Farrugia, 1999)'
_computing_structure_refinement 'SHELXL-97 (Sheldrick, 1997)'
_computing_structure_solution 'SHELXS-97 (Sheldrick, 1997)'
_diffrn_ambient_temperature 294(2)
_diffrn_detector 'scintillation LiI'
_diffrn_detector_dtime 1.195
_diffrn_measured_fraction_theta_full 0.997
_diffrn_measured_fraction_theta_max 0.997
_diffrn_measurement_device '\k-geometry diffractometer'
_diffrn_measurement_device_type 'Enraf Nonius CAD4'
_diffrn_measurement_method 'non-profiled omega scans'
_diffrn_orient_matrix_type
;
  x-axis points to radiation source
  the matrix is specified in reciprocal space
;
_diffrn_orient_matrix_UB_11 0.002023
_diffrn_orient_matrix_UB_12 0.040299
_diffrn_orient_matrix_UB_13 -0.044892
_diffrn_orient_matrix_UB_21 0.004691
_diffrn_orient_matrix_UB_22 0.063702
_diffrn_orient_matrix_UB_23 0.02842
_diffrn_orient_matrix_UB_31 0.13028
_diffrn_orient_matrix_UB_32 -0.00296
_diffrn_orient_matrix_UB_33 -0.000338
_diffrn_radiation_monochromator graphite
_diffrn_radiation_probe x-ray
_diffrn_radiation_type MoK\a
_diffrn_radiation_wavelength 0.71073
_diffrn_reflns_av_R_equivalents 0
_diffrn_reflns_av_unetI/netI 0.0212
_diffrn_reflns_limit_h_max 9
_diffrn_reflns_limit_h_min 0
_diffrn_reflns_limit_k_max 15
_diffrn_reflns_limit_k_min 0
_diffrn_reflns_limit_l_max 22
_diffrn_reflns_limit_l_min 0
_diffrn_reflns_number 1942
_diffrn_reflns_theta_full 24.99
_diffrn_reflns_theta_max 24.99
_diffrn_reflns_theta_min 1.88
_diffrn_source 'Enraf Nonius FR590'
_diffrn_standards_decay_% 0
_diffrn_standards_interval_time 60
_diffrn_standards_number 3
_exptl_absorpt_coefficient_mu 0.089
_exptl_absorpt_correction_T_max 0.687
_exptl_absorpt_correction_T_min 0.223
_exptl_absorpt_correction_type refdelf
_exptl_absorpt_process_details
;
        (See: Walker, N. & Stuart, D. (1983) Acta Cryst. A39, 158-166)
;
_exptl_crystal_colour colorless
_exptl_crystal_density_diffrn 1.286
_exptl_crystal_density_method 'not measured'
_exptl_crystal_description prism
_exptl_crystal_F_000 792
_exptl_crystal_size_max 0.47
_exptl_crystal_size_mid 0.23
_exptl_crystal_size_min 0.21
_refine_diff_density_max 0.346
_refine_diff_density_min -0.244
_refine_diff_density_rms 0.038
_refine_ls_abs_structure_details 'Flack H D (1983), Acta Cryst. A39, 876-881'
_refine_ls_abs_structure_Flack 0(2)
_refine_ls_extinction_method none
_refine_ls_goodness_of_fit_ref 1.084
_refine_ls_hydrogen_treatment mixed
_refine_ls_matrix_type full
_refine_ls_number_parameters 247
_refine_ls_number_reflns 1942
_refine_ls_number_restraints 0
_refine_ls_restrained_S_all 1.084
_refine_ls_R_factor_all 0.0548
_refine_ls_R_factor_gt 0.0435
_refine_ls_shift/su_max 0
_refine_ls_shift/su_mean 0
_refine_ls_structure_factor_coef Fsqd
_refine_ls_weighting_details 'calc w=1/[\s^2^(Fo^2^)+(0.0684P)^2^+0.6450P] where P=(Fo^2^+2Fc^2^)/3'
_refine_ls_weighting_scheme calc
_refine_ls_wR_factor_gt 0.1173
_refine_ls_wR_factor_ref 0.1242
_reflns_number_gt 1708
_reflns_number_total 1942
_reflns_threshold_expression >2sigma(I)
_cod_data_source_file jo070539grom20070315_094535.cif
_cod_data_source_block jb46
_cod_database_code 4023986
_diffrn_standards_decay_corr_max 1
_diffrn_standards_decay_corr_min 1

loop_
_symmetry_equiv_pos_as_xyz
'x, y, z'
'-x+1/2, -y, z+1/2'
'x+1/2, -y+1/2, -z'
'-x, y+1/2, -z+1/2'

loop_
_atom_site_label
_atom_site_type_symbol
_atom_site_fract_x
_atom_site_fract_y
_atom_site_fract_z
_atom_site_U_iso_or_equiv
_atom_site_adp_type
_atom_site_occupancy
_atom_site_symmetry_multiplicity
_atom_site_calc_flag
_atom_site_refinement_flags
_atom_site_disorder_assembly
_atom_site_disorder_group
C1 C 0.1103(4) 0.5702(2) 0.27019(17) 0.0408(8) Uani 1 1 d . . .
H1 H 0.2146 0.5997 0.2919 0.049 Uiso 1 1 calc R . .
C2 C 0.0828(5) 0.4679(3) 0.30595(18) 0.0442(8) Uani 1 1 d . . .
H2 H 0.1735 0.422 0.2886 0.053 Uiso 1 1 calc R . .
C3 C -0.0922(5) 0.4258(2) 0.2832(2) 0.0488(9) Uani 1 1 d . . .
H3A H -0.0884 0.4116 0.2327 0.059 Uiso 1 1 calc R . .
H3B H -0.1118 0.3624 0.3077 0.059 Uiso 1 1 calc R . .
C4 C -0.2426(5) 0.4949(3) 0.29786(17) 0.0406(8) Uani 1 1 d . . .
C6 C -0.3576(4) 0.6636(2) 0.31833(16) 0.0337(7) Uani 1 1 d . . .
H6 H -0.4621 0.6227 0.3267 0.04 Uiso 1 1 calc R . .
C7 C -0.3193(4) 0.7231(2) 0.38663(17) 0.0360(7) Uani 1 1 d . . .
H7A H -0.3952 0.7815 0.389 0.043 Uiso 1 1 calc R . .
H7B H -0.3429 0.6809 0.4276 0.043 Uiso 1 1 calc R . .
C7A C -0.1323(4) 0.7567(2) 0.38815(16) 0.0334(7) Uani 1 1 d . . .
C7B C -0.0503(4) 0.8347(2) 0.42882(15) 0.0339(7) Uani 1 1 d . . .
C8 C -0.1078(5) 0.9057(2) 0.47849(17) 0.0432(8) Uani 1 1 d . . .
H8 H -0.2222 0.9042 0.4948 0.052 Uiso 1 1 calc R . .
C9 C 0.0064(5) 0.9775(3) 0.5030(2) 0.0518(10) Uani 1 1 d . . .
H9 H -0.0314 1.0246 0.5362 0.062 Uiso 1 1 calc R . .
C10 C 0.1783(5) 0.9809(3) 0.4787(2) 0.0519(10) Uani 1 1 d . . .
H10 H 0.252 1.0313 0.4953 0.062 Uiso 1 1 calc R . .
C11 C 0.2413(5) 0.9116(3) 0.43091(19) 0.0449(8) Uani 1 1 d . . .
H11 H 0.3567 0.9136 0.4157 0.054 Uiso 1 1 calc R . .
C11A C 0.1264(4) 0.8384(2) 0.40616(16) 0.0343(7) Uani 1 1 d . . .
C12A C -0.0084(4) 0.7170(2) 0.34470(16) 0.0328(7) Uani 1 1 d . . .
C12B C -0.0413(4) 0.6432(2) 0.28622(15) 0.0340(7) Uani 1 1 d . . .
H12B H -0.0589 0.6832 0.243 0.041 Uiso 1 1 calc R . .
C13 C 0.1457(6) 0.5658(3) 0.1888(2) 0.0592(11) Uani 1 1 d . . .
H13A H 0.0495 0.5312 0.1658 0.071 Uiso 1 1 calc R . .
H13B H 0.1494 0.6341 0.1703 0.071 Uiso 1 1 calc R . .
C14 C 0.3125(6) 0.5133(4) 0.1698(3) 0.0702(13) Uani 1 1 d . . .
H14A H 0.4052 0.5385 0.1992 0.105 Uiso 1 1 calc R . .
H14B H 0.3396 0.5258 0.1208 0.105 Uiso 1 1 calc R . .
H14C H 0.2996 0.4421 0.1774 0.105 Uiso 1 1 calc R . .
C21 C 0.0982(5) 0.4732(3) 0.38672(18) 0.0495(9) Uani 1 1 d . . .
H21A H 0.201 0.512 0.3992 0.059 Uiso 1 1 calc R . .
H21B H -0.0028 0.5081 0.4057 0.059 Uiso 1 1 calc R . .
C22 C 0.1105(6) 0.3703(3) 0.4202(2) 0.0608(11) Uani 1 1 d . . .
C23 C 0.0786(9) 0.2790(4) 0.5271(3) 0.106(2) Uani 1 1 d . . .
H23A H 0.0237 0.226 0.5005 0.159 Uiso 1 1 calc R . .
H23B H 0.0211 0.2863 0.5721 0.159 Uiso 1 1 calc R . .
H23C H 0.1991 0.2625 0.5347 0.159 Uiso 1 1 calc R . .
C61 C -0.3933(4) 0.7308(2) 0.25443(17) 0.0381(7) Uani 1 1 d . . .
H61A H -0.3025 0.7814 0.2501 0.046 Uiso 1 1 calc R . .
H61B H -0.3945 0.6907 0.2113 0.046 Uiso 1 1 calc R . .
N5 N -0.2120(3) 0.59387(19) 0.30184(14) 0.0346(6) Uani 1 1 d . . .
N12 N 0.1494(3) 0.76387(18) 0.35580(13) 0.0341(6) Uani 1 1 d . . .
H12 H 0.2459 0.7492 0.3349 0.041 Uiso 1 1 calc R . .
O4 O -0.3920(3) 0.45882(18) 0.30644(15) 0.0555(7) Uani 1 1 d . . .
O22 O 0.1586(7) 0.2967(3) 0.39217(18) 0.123(2) Uani 1 1 d . . .
O23 O 0.0664(5) 0.3730(2) 0.48785(16) 0.0795(10) Uani 1 1 d . . .
O61 O -0.5560(3) 0.77772(19) 0.26400(14) 0.0516(7) Uani 1 1 d . . .
H61 H -0.5611 0.8286 0.2393 0.077 Uiso 1 1 calc R . .

loop_
_atom_site_aniso_label
_atom_site_aniso_U_11
_atom_site_aniso_U_22
_atom_site_aniso_U_33
_atom_site_aniso_U_23
_atom_site_aniso_U_13
_atom_site_aniso_U_12
C1 0.0337(16) 0.0474(18) 0.0412(18) -0.0120(15) -0.0049(15) 0.0080(15)
C2 0.0455(19) 0.0413(18) 0.0458(19) -0.0160(16) -0.0106(17) 0.0138(16)
C3 0.055(2) 0.0360(17) 0.055(2) -0.0154(16) -0.0124(19) 0.0071(17)
C4 0.0449(18) 0.0377(16) 0.0391(18) -0.0046(15) -0.0116(16) -0.0007(15)
C6 0.0293(15) 0.0329(14) 0.0388(17) -0.0004(13) 0.0020(14) -0.0031(14)
C7 0.0322(15) 0.0385(16) 0.0374(16) -0.0016(15) 0.0060(14) -0.0008(14)
C7A 0.0298(15) 0.0374(16) 0.0328(15) -0.0002(13) 0.0033(13) 0.0030(14)
C7B 0.0355(16) 0.0396(16) 0.0265(14) -0.0001(13) -0.0018(13) 0.0052(14)
C8 0.0442(19) 0.0508(19) 0.0345(17) -0.0069(14) 0.0010(15) 0.0083(17)
C9 0.060(2) 0.048(2) 0.047(2) -0.0173(17) -0.0065(19) 0.0055(18)
C10 0.054(2) 0.045(2) 0.057(2) -0.0115(17) -0.0113(18) -0.0035(18)
C11 0.0375(18) 0.0477(19) 0.0495(19) -0.0035(17) -0.0054(17) -0.0026(16)
C11A 0.0366(16) 0.0349(15) 0.0314(15) -0.0012(13) -0.0023(14) 0.0003(15)
C12A 0.0325(16) 0.0335(15) 0.0324(15) -0.0017(14) -0.0007(13) 0.0012(13)
C12B 0.0332(16) 0.0381(16) 0.0306(16) -0.0031(13) -0.0013(13) 0.0036(14)
C13 0.059(2) 0.074(3) 0.045(2) -0.014(2) 0.0018(19) 0.024(2)
C14 0.066(3) 0.078(3) 0.066(3) -0.012(2) 0.013(2) 0.004(3)
C21 0.052(2) 0.050(2) 0.0466(19) -0.0085(16) -0.0116(18) 0.0121(18)
C22 0.068(3) 0.065(2) 0.050(2) -0.0039(19) -0.007(2) 0.021(2)
C23 0.124(5) 0.102(4) 0.092(4) 0.042(3) 0.018(4) 0.009(4)
C61 0.0339(16) 0.0372(16) 0.0432(17) 0.0030(14) 0.0028(15) 0.0053(15)
N5 0.0323(14) 0.0305(13) 0.0410(15) -0.0026(11) -0.0023(12) 0.0014(11)
N12 0.0262(12) 0.0379(13) 0.0383(14) -0.0042(12) 0.0026(11) 0.0007(11)
O4 0.0502(15) 0.0369(12) 0.0793(18) -0.0124(13) -0.0071(15) -0.0088(12)
O22 0.224(6) 0.074(2) 0.072(2) 0.0113(18) 0.026(3) 0.075(3)
O23 0.095(2) 0.078(2) 0.0651(18) 0.0122(16) 0.0163(19) 0.015(2)
O61 0.0373(13) 0.0522(14) 0.0653(17) 0.0221(13) 0.0112(12) 0.0129(12)

loop_
_atom_type_symbol
_atom_type_description
_atom_type_scat_dispersion_real
_atom_type_scat_dispersion_imag
_atom_type_scat_source
C C 0.0033 0.0016 'International Tables Vol C Tables 4.2.6.8 and 6.1.1.4'
H H 0 0 'International Tables Vol C Tables 4.2.6.8 and 6.1.1.4'
N N 0.0061 0.0033 'International Tables Vol C Tables 4.2.6.8 and 6.1.1.4'
O O 0.0106 0.006 'International Tables Vol C Tables 4.2.6.8 and 6.1.1.4'

loop_
_geom_angle_atom_site_label_1
_geom_angle_atom_site_label_2
_geom_angle_atom_site_label_3
_geom_angle
_geom_angle_site_symmetry_1
_geom_angle_site_symmetry_3
_geom_angle_publ_flag
C2 C1 C12B 111.5(3) . . ?
C2 C1 C13 115.1(3) . . ?
C12B C1 C13 110.3(3) . . ?
C3 C2 C21 111.5(3) . . ?
C3 C2 C1 109.0(3) . . ?
C21 C2 C1 112.7(3) . . ?
C4 C3 C2 113.8(3) . . ?
O4 C4 N5 121.9(3) . . ?
O4 C4 C3 119.6(3) . . ?
N5 C4 C3 118.4(3) . . ?
N5 C6 C61 109.6(2) . . ?
N5 C6 C7 110.5(3) . . ?
C61 C6 C7 113.3(3) . . ?
C7A C7 C6 110.6(3) . . ?
C12A C7A C7B 107.1(3) . . ?
C12A C7A C7 122.7(3) . . ?
C7B C7A C7 130.1(3) . . ?
C8 C7B C11A 118.6(3) . . ?
C8 C7B C7A 134.8(3) . . ?
C11A C7B C7A 106.5(3) . . ?
C9 C8 C7B 119.4(3) . . ?
C8 C9 C10 120.9(3) . . ?
C11 C10 C9 121.7(4) . . ?
C10 C11 C11A 117.6(3) . . ?
N12 C11A C11 130.4(3) . . ?
N12 C11A C7B 107.6(3) . . ?
C11 C11A C7B 121.8(3) . . ?
C7A C12A N12 110.4(3) . . ?
C7A C12A C12B 125.4(3) . . ?
N12 C12A C12B 123.8(3) . . ?
N5 C12B C12A 106.8(2) . . ?
N5 C12B C1 115.1(2) . . ?
C12A C12B C1 115.3(3) . . ?
C14 C13 C1 113.6(3) . . ?
C22 C21 C2 112.3(3) . . ?
O22 C22 O23 122.6(4) . . ?
O22 C22 C21 125.9(4) . . ?
O23 C22 C21 111.4(3) . . ?
O61 C61 C6 108.5(3) . . ?
C4 N5 C6 119.5(3) . . ?
C4 N5 C12B 125.0(3) . . ?
C6 N5 C12B 115.4(2) . . ?
C12A N12 C11A 108.4(2) . . ?
C22 O23 C23 116.9(4) . . ?

loop_
_geom_bond_atom_site_label_1
_geom_bond_atom_site_label_2
_geom_bond_distance
_geom_bond_site_symmetry_2
_geom_bond_publ_flag
C1 C2 1.529(5) . ?
C1 C12B 1.542(4) . ?
C1 C13 1.558(5) . ?
C2 C3 1.515(5) . ?
C2 C21 1.527(5) . ?
C3 C4 1.499(5) . ?
C4 O4 1.252(5) . ?
C4 N5 1.335(4) . ?
C6 N5 1.482(4) . ?
C6 C61 1.522(4) . ?
C6 C7 1.537(4) . ?
C7 C7A 1.502(4) . ?
C7A C12A 1.360(4) . ?
C7A C7B 1.432(4) . ?
C7B C8 1.398(4) . ?
C7B C11A 1.421(5) . ?
C8 C9 1.373(5) . ?
C9 C10 1.395(6) . ?
C10 C11 1.374(5) . ?
C11 C11A 1.391(5) . ?
C11A N12 1.381(4) . ?
C12A N12 1.376(4) . ?
C12A C12B 1.495(4) . ?
C12B N5 1.492(4) . ?
C13 C14 1.499(6) . ?
C21 C22 1.506(5) . ?
C22 O22 1.170(5) . ?
C22 O23 1.318(5) . ?
C23 O23 1.452(6) . ?
C61 O61 1.405(4) . ?

loop_
_geom_torsion_atom_site_label_1
_geom_torsion_atom_site_label_2
_geom_torsion_atom_site_label_3
_geom_torsion_atom_site_label_4
_geom_torsion
_geom_torsion_site_symmetry_1
_geom_torsion_site_symmetry_2
_geom_torsion_site_symmetry_3
_geom_torsion_site_symmetry_4
_geom_torsion_publ_flag
C12B C1 C2 C3 55.4(3) . . . . ?
C13 C1 C2 C3 -71.2(4) . . . . ?
C12B C1 C2 C21 -69.0(4) . . . . ?
C13 C1 C2 C21 164.4(3) . . . . ?
C21 C2 C3 C4 69.3(4) . . . . ?
C1 C2 C3 C4 -55.8(4) . . . . ?
C2 C3 C4 O4 -154.0(3) . . . . ?
C2 C3 C4 N5 25.5(5) . . . . ?
N5 C6 C7 C7A 41.8(3) . . . . ?
C61 C6 C7 C7A -81.6(3) . . . . ?
C6 C7 C7A C12A -15.8(4) . . . . ?
C6 C7 C7A C7B 160.6(3) . . . . ?
C12A C7A C7B C8 175.8(3) . . . . ?
C7 C7A C7B C8 -1.0(6) . . . . ?
C12A C7A C7B C11A 0.5(3) . . . . ?
C7 C7A C7B C11A -176.4(3) . . . . ?
C11A C7B C8 C9 1.1(5) . . . . ?
C7A C7B C8 C9 -173.8(3) . . . . ?
C7B C8 C9 C10 0.3(5) . . . . ?
C8 C9 C10 C11 -1.5(6) . . . . ?
C9 C10 C11 C11A 1.2(6) . . . . ?
C10 C11 C11A N12 175.9(3) . . . . ?
C10 C11 C11A C7B 0.2(5) . . . . ?
C8 C7B C11A N12 -177.9(3) . . . . ?
C7A C7B C11A N12 -1.7(3) . . . . ?
C8 C7B C11A C11 -1.4(5) . . . . ?
C7A C7B C11A C11 174.9(3) . . . . ?
C7B C7A C12A N12 0.9(4) . . . . ?
C7 C7A C12A N12 178.1(3) . . . . ?
C7B C7A C12A C12B -171.3(3) . . . . ?
C7 C7A C12A C12B 5.8(5) . . . . ?
C7A C12A C12B N5 -20.8(4) . . . . ?
N12 C12A C12B N5 167.9(3) . . . . ?
C7A C12A C12B C1 -150.2(3) . . . . ?
N12 C12A C12B C1 38.5(4) . . . . ?
C2 C1 C12B N5 -26.7(4) . . . . ?
C13 C1 C12B N5 102.4(3) . . . . ?
C2 C1 C12B C12A 98.4(3) . . . . ?
C13 C1 C12B C12A -132.4(3) . . . . ?
C2 C1 C13 C14 -64.4(5) . . . . ?
C12B C1 C13 C14 168.4(3) . . . . ?
C3 C2 C21 C22 69.6(4) . . . . ?
C1 C2 C21 C22 -167.4(3) . . . . ?
C2 C21 C22 O22 23.5(7) . . . . ?
C2 C21 C22 O23 -159.2(4) . . . . ?
N5 C6 C61 O61 165.5(2) . . . . ?
C7 C6 C61 O61 -70.6(3) . . . . ?
O4 C4 N5 C6 1.3(5) . . . . ?
C3 C4 N5 C6 -178.3(3) . . . . ?
O4 C4 N5 C12B -174.5(3) . . . . ?
C3 C4 N5 C12B 6.0(5) . . . . ?
C61 C6 N5 C4 -114.1(3) . . . . ?
C7 C6 N5 C4 120.4(3) . . . . ?
C61 C6 N5 C12B 62.1(3) . . . . ?
C7 C6 N5 C12B -63.4(3) . . . . ?
C12A C12B N5 C4 -134.4(3) . . . . ?
C1 C12B N5 C4 -4.9(4) . . . . ?
C12A C12B N5 C6 49.7(3) . . . . ?
C1 C12B N5 C6 179.1(2) . . . . ?
C7A C12A N12 C11A -2.0(4) . . . . ?
C12B C12A N12 C11A 170.4(3) . . . . ?
C11 C11A N12 C12A -173.9(3) . . . . ?
C7B C11A N12 C12A 2.3(3) . . . . ?
O22 C22 O23 C23 -0.5(8) . . . . ?
C21 C22 O23 C23 -177.9(4) . . . . ?

loop_
_cod_related_entry_id
_cod_related_entry_database
_cod_related_entry_code
1 ChemSpider 20572970
